data_4323645
loop_
_publ_author_name
'Vasilis Tangoulis'
'Catherine P. Raptopoulou'
'Sofia Paschalidou'
'Alexandros E. Tsohos'
'Evangelos G. Bakalbassis'
'Aris Terzis'
'Spyros P. Perlepes'

_publ_section_title
;
 The Case of a Cu4 Rhombus in Molecular Magnetism: Preparation, Crystal
 Structure, and Magnetic Properties of [Cu4(dpk.CH3O)4(CH3O)2](ClO4)2
 (dpk.CH3OH = Monomethylated Diol of Di-2-pyridyl Ketone), an Example of a
 Cluster Allowing the Determination of All Its Exchange Parameters,
 Ranging from Very Strong to Very Weak
;
_journal_name_full 'Inorganic Chemistry'
_journal_page_first 5270
_journal_page_last 5277
_journal_paper_doi 10.1021/ic970332d
_journal_volume 36
_journal_year 1997
_chemical_formula_analytical '[Cu(dpk.CH3OH)2](ClO4)2.2CH3OH'
_chemical_formula_structural '[Cu(C12H11N2O2)2](ClO4)2.2CH3OH'
_chemical_formula_sum 'C26 H32 Cl2 Cu N4 O14'
_chemical_formula_weight 759.00
_chemical_name_systematic
; 
 ? 
;
_space_group_IT_number 14
_symmetry_cell_setting monoclinic
_symmetry_space_group_name_Hall '-P 2yab'
_symmetry_space_group_name_H-M 'P 1 21/a 1'
_atom_sites_solution_hydrogens geom
_atom_sites_solution_primary direct
_atom_sites_solution_secondary difmap
_audit_creation_method SHELXL
_cell_angle_alpha 90.00
_cell_angle_beta 92.777(4)
_cell_angle_gamma 90.00
_cell_formula_units_Z 2
_cell_length_a 12.9235(14)
_cell_length_b 12.9692(15)
_cell_length_c 9.6551(13)
_cell_measurement_reflns_used 25
_cell_measurement_temperature 298
_cell_measurement_theta_max 11.5
_cell_measurement_theta_min 5.5
_cell_volume 1616.4(3)
_computing_cell_refinement 'Program LEAST (UCLA Crystallographic package)'
_computing_data_collection 'Program REDUCE (UCLA Crystallographic package)'
_computing_data_reduction 'Program REDUCE (UCLA Crystallographic package)'
_computing_molecular_graphics ORTEP
_computing_structure_refinement 'SHELXL-93 (Sheldrick, 1993)'
_computing_structure_solution 'SHELXS-86 (Sheldrick, 1990)'
_diffrn_ambient_temperature 298
_diffrn_measurement_device 'P21 Nicalet Diffractometer'
_diffrn_measurement_method theta-2theta
_diffrn_radiation_monochromator graphite
_diffrn_radiation_source 'fine-focus sealed tube'
_diffrn_radiation_type MoK\a
_diffrn_radiation_wavelength 0.71070
_diffrn_reflns_av_R_equivalents 0.0361
_diffrn_reflns_av_sigmaI/netI 0.0548
_diffrn_reflns_limit_h_max 15
_diffrn_reflns_limit_h_min -15
_diffrn_reflns_limit_k_max 15
_diffrn_reflns_limit_k_min 0
_diffrn_reflns_limit_l_max 0
_diffrn_reflns_limit_l_min -11
_diffrn_reflns_number 3023
_diffrn_reflns_theta_max 25.00
_diffrn_reflns_theta_min 2.11
_diffrn_standards_decay_% -2.8
_diffrn_standards_interval_count 97
_diffrn_standards_number 3
_exptl_absorpt_coefficient_mu 0.914
_exptl_absorpt_correction_T_max 1.12
_exptl_absorpt_correction_T_min 1.00
_exptl_absorpt_correction_type empirical
_exptl_crystal_colour 'reddish purple'
_exptl_crystal_density_diffrn 1.559
_exptl_crystal_density_meas 1.54
_exptl_crystal_density_method 'floating method'
_exptl_crystal_description parallelipiped
_exptl_crystal_F_000 782
_exptl_crystal_size_max 0.55
_exptl_crystal_size_mid 0.30
_exptl_crystal_size_min 0.15
_refine_diff_density_max 0.714
_refine_diff_density_min -0.746
_refine_diff_density_rms 0.084
_refine_ls_extinction_method none
_refine_ls_goodness_of_fit_all 1.116
_refine_ls_goodness_of_fit_obs 1.113
_refine_ls_matrix_type full
_refine_ls_number_parameters 273
_refine_ls_number_reflns 2838
_refine_ls_number_restraints 20
_refine_ls_restrained_S_all 1.138
_refine_ls_restrained_S_obs 1.121
_refine_ls_R_factor_all 0.0882
_refine_ls_R_factor_obs 0.0534
_refine_ls_shift/esd_max 0.112
_refine_ls_shift/esd_mean 0.004
_refine_ls_structure_factor_coef Fsqd
_refine_ls_weighting_details 'w=1/[\s^2^(Fo^2^)+(0.0823P)^2^+2.2695P] where P=(Fo^2^+2Fc^2^)/3'
_refine_ls_weighting_scheme calc
_refine_ls_wR_factor_all 0.1784
_refine_ls_wR_factor_obs 0.1405
_reflns_number_observed 1905
_reflns_number_total 2842
_reflns_observed_criterion >2sigma(I)
_cod_data_source_file ic970332d_2.cif
_cod_data_source_block shel93
_cod_depositor_comments
;
The following automatic conversions were performed:

'_refine_ls_weighting_scheme' value 'calc
w=1/[\s^2^(Fo^2^)+(0.0823P)^2^+2.2695P] where P=(Fo^2^+2Fc^2^)/3' was
changed to 'calc'. New tag '_refine_ls_weighting_details' was
created. The value of the new tag was set to
'w=1/[\s^2^(Fo^2^)+(0.0823P)^2^+2.2695P] where P=(Fo^2^+2Fc^2^)/3'.

Automatic conversion script
Id: cif_fix_values 3143 2015-03-26 13:38:13Z robertas 
;
_cod_database_code 4323645

loop_
_symmetry_equiv_pos_as_xyz
'x, y, z'
'x+1/2, -y+1/2, z'
'-x, -y, -z'
'-x-1/2, y-1/2, -z'

loop_
_atom_site_aniso_label
_atom_site_aniso_U_11
_atom_site_aniso_U_22
_atom_site_aniso_U_33
_atom_site_aniso_U_23
_atom_site_aniso_U_13
_atom_site_aniso_U_12
Cu 0.0476(5) 0.0339(4) 0.0304(4) 0.0008(3) 0.0056(3) 0.0051(4)
O1 0.050(2) 0.041(2) 0.045(2) -0.0003(15) 0.0092(15) -0.005(2)
N1 0.054(2) 0.037(2) 0.033(2) 0.002(2) 0.006(2) 0.005(2)
N2 0.049(2) 0.038(2) 0.034(2) 0.002(2) 0.004(2) 0.001(2)
C1 0.066(3) 0.046(3) 0.037(3) 0.000(2) 0.010(2) 0.003(3)
C2 0.076(4) 0.062(3) 0.036(3) 0.007(2) 0.010(3) -0.001(3)
C3 0.084(4) 0.056(3) 0.041(3) 0.013(2) 0.005(3) 0.005(3)
C4 0.060(3) 0.042(3) 0.048(3) 0.003(2) 0.000(3) 0.005(3)
C5 0.045(3) 0.037(2) 0.034(2) -0.002(2) 0.002(2) -0.001(2)
C6 0.045(3) 0.037(2) 0.042(3) -0.001(2) 0.004(2) 0.008(2)
O2 0.054(2) 0.052(2) 0.059(2) -0.007(2) 0.003(2) 0.015(2)
C7 0.053(3) 0.035(2) 0.032(2) -0.001(2) 0.007(2) 0.001(2)
C8 0.067(4) 0.039(3) 0.045(3) -0.005(2) 0.007(3) 0.005(3)
C9 0.091(5) 0.042(3) 0.040(3) -0.008(2) 0.009(3) -0.013(3)
C10 0.068(4) 0.054(3) 0.038(3) 0.000(2) -0.001(3) -0.015(3)
C11 0.054(3) 0.048(3) 0.043(3) 0.005(2) 0.002(2) 0.000(3)
C12 0.068(4) 0.066(4) 0.066(4) 0.016(3) 0.026(3) 0.003(3)
O7 0.072(3) 0.087(3) 0.075(3) 0.007(2) -0.008(2) -0.007(3)
C14 0.088(5) 0.072(5) 0.097(6) 0.010(4) 0.003(5) 0.005(4)
Cl 0.0609(8) 0.0634(8) 0.0480(7) 0.0049(6) 0.0015(6) -0.0062(7)

loop_
_atom_site_label
_atom_site_type_symbol
_atom_site_fract_x
_atom_site_fract_y
_atom_site_fract_z
_atom_site_U_iso_or_equiv
_atom_site_thermal_displace_type
_atom_site_occupancy
_atom_site_calc_flag
_atom_site_refinement_flags
_atom_site_disorder_group
Cu Cu 0.0000 0.0000 0.0000 0.0372(3) Uani 1 d S .
O1 O -0.1816(3) 0.0578(3) 0.0104(3) 0.0451(8) Uani 1 d . .
N1 N -0.0331(3) 0.0880(3) -0.1673(4) 0.0410(9) Uani 1 d . .
N2 N 0.0088(3) 0.1296(3) 0.1120(4) 0.0407(9) Uani 1 d . .
C1 C 0.0133(4) 0.0817(4) -0.2887(5) 0.0497(12) Uani 1 d . .
C2 C -0.0097(5) 0.1473(5) -0.3962(6) 0.0576(14) Uani 1 d . .
C3 C -0.0815(5) 0.2221(5) -0.3826(6) 0.0600(15) Uani 1 d . .
C4 C -0.1317(5) 0.2294(4) -0.2584(5) 0.0500(13) Uani 1 d . .
C5 C -0.1055(4) 0.1612(3) -0.1536(5) 0.0386(10) Uani 1 d . .
C6 C -0.1534(4) 0.1635(4) -0.0115(5) 0.0413(11) Uani 1 d . .
O2 O -0.2369(3) 0.2296(3) -0.0068(4) 0.0548(10) Uani 1 d . .
C7 C -0.0714(4) 0.1958(3) 0.0987(5) 0.0398(10) Uani 1 d . .
C8 C -0.0755(5) 0.2847(4) 0.1761(5) 0.0499(13) Uani 1 d . .
C9 C 0.0069(5) 0.3067(4) 0.2681(5) 0.0573(15) Uani 1 d . .
C10 C 0.0906(5) 0.2418(4) 0.2790(5) 0.0535(14) Uani 1 d . .
C11 C 0.0890(4) 0.1527(4) 0.2007(5) 0.0483(12) Uani 1 d . .
C12 C -0.2404(6) 0.0418(6) 0.1317(7) 0.066(2) Uani 1 d . .
HO2 H -0.2895(68) 0.2010(68) -0.0480(87) 0.106(30) Uiso 1 d . .
H1 H 0.0615(44) 0.0243(43) -0.2958(57) 0.051(15) Uiso 1 d . .
H2 H 0.0212(42) 0.1378(45) -0.4822(60) 0.058(16) Uiso 1 d . .
H3 H -0.1013(47) 0.2609(46) -0.4663(66) 0.067(17) Uiso 1 d . .
H4 H -0.1825(46) 0.2695(46) -0.2447(57) 0.053(16) Uiso 1 d . .
H8 H -0.1317(35) 0.3246(35) 0.1698(44) 0.027(11) Uiso 1 d . .
H9 H -0.0014(41) 0.3614(42) 0.3244(56) 0.052(15) Uiso 1 d . .
H10 H 0.1449(61) 0.2482(60) 0.3321(85) 0.097(26) Uiso 1 d . .
H11 H 0.1435(41) 0.1038(43) 0.2056(54) 0.049(15) Uiso 1 d . .
H12A H -0.2498(53) -0.0299(57) 0.1351(72) 0.076(21) Uiso 1 d . .
H12B H -0.3049(47) 0.0695(44) 0.1168(57) 0.050(15) Uiso 1 d . .
H12C H -0.2234(102) 0.0772(112) 0.2608(141) 0.217(53) Uiso 1 d . .
O7 O 0.1165(4) 0.3364(4) 0.8115(5) 0.0783(13) Uani 1 d . .
HO7 H 0.1348 0.3352 0.7000 0.100 Uiso 1 d . .
C14 C 0.0506(7) 0.4138(6) 0.8557(10) 0.086(2) Uani 1 d . .
H14A H -0.0103(69) 0.4325(71) 0.8012(92) 0.113(30) Uiso 1 d . .
H14B H 0.0253(73) 0.3607(77) 0.9385(108) 0.133(32) Uiso 1 d . .
H14C H 0.0891(62) 0.4893(55) 0.9363(84) 0.096(24) Uiso 1 d . .
Cl Cl -0.29427(11) 0.00174(11) -0.48362(13) 0.0575(4) Uani 1 d D .
O3 O -0.3141(6) -0.0605(6) -0.3663(7) 0.094(3) Uiso 0.705(11) d PD .
O4 O -0.3534(6) -0.0330(6) -0.6044(7) 0.091(3) Uiso 0.705(11) d PD .
O5 O -0.3236(5) 0.1086(4) -0.4576(7) 0.078(2) Uiso 0.705(11) d PD .
O6 O -0.1856(5) -0.0005(6) -0.5111(9) 0.106(3) Uiso 0.705(11) d PD .
O3' O -0.2826(13) -0.0127(14) -0.3336(12) 0.086(6) Uiso 0.295(11) d PD .
O4' O -0.3963(11) -0.0258(14) -0.5343(19) 0.103(7) Uiso 0.295(11) d PD .
O5' O -0.2218(16) -0.0783(18) -0.5419(21) 0.184(14) Uiso 0.295(11) d PD .
O6' O -0.2615(18) 0.0989(13) -0.5251(24) 0.184(14) Uiso 0.295(11) d PD .

loop_
_atom_type_symbol
_atom_type_description
_atom_type_scat_dispersion_real
_atom_type_scat_dispersion_imag
_atom_type_scat_source
C C 0.0033 0.0016 'International Tables Vol C Tables 4.2.6.8 and 6.1.1.4'
H H 0.0000 0.0000 'International Tables Vol C Tables 4.2.6.8 and 6.1.1.4'
N N 0.0061 0.0033 'International Tables Vol C Tables 4.2.6.8 and 6.1.1.4'
O O 0.0106 0.0060 'International Tables Vol C Tables 4.2.6.8 and 6.1.1.4'
Cl Cl 0.1484 0.1585 'International Tables Vol C Tables 4.2.6.8 and 6.1.1.4'
Cu Cu 0.3201 1.2651 'International Tables Vol C Tables 4.2.6.8 and 6.1.1.4'

loop_
_geom_angle_atom_site_label_1
_geom_angle_atom_site_label_2
_geom_angle_atom_site_label_3
_geom_angle
_geom_angle_site_symmetry_1
_geom_angle_site_symmetry_3
_geom_angle_publ_flag
N2 Cu N2 180.0 3 . ?
N2 Cu N1 87.8(2) 3 3 ?
N2 Cu N1 92.2(2) . 3 ?
N2 Cu N1 92.2(2) 3 . ?
N2 Cu N1 87.8(2) . . ?
N1 Cu N1 180.0 3 . ?
C6 O1 C12 113.8(4) . . ?
C1 N1 C5 118.0(4) . . ?
C1 N1 Cu 125.5(4) . . ?
C5 N1 Cu 116.4(3) . . ?
C11 N2 C7 119.0(4) . . ?
C11 N2 Cu 123.6(3) . . ?
C7 N2 Cu 117.4(3) . . ?
N1 C1 C2 122.4(5) . . ?
C3 C2 C1 119.9(5) . . ?
C2 C3 C4 118.8(5) . . ?
C5 C4 C3 118.8(5) . . ?
N1 C5 C4 122.0(4) . . ?
N1 C5 C6 114.5(4) . . ?
C4 C5 C6 123.5(4) . . ?
O2 C6 O1 112.6(4) . . ?
O2 C6 C7 108.9(4) . . ?
O1 C6 C7 109.4(4) . . ?
O2 C6 C5 113.0(4) . . ?
O1 C6 C5 103.3(4) . . ?
C7 C6 C5 109.5(4) . . ?
N2 C7 C8 122.1(5) . . ?
N2 C7 C6 113.4(4) . . ?
C8 C7 C6 124.5(5) . . ?
C7 C8 C9 118.2(5) . . ?
C10 C9 C8 120.2(5) . . ?
C9 C10 C11 118.8(6) . . ?
N2 C11 C10 121.7(5) . . ?
O6' Cl O3 144.1(10) . . ?
O6' Cl O4' 114.5(9) . . ?
O3 Cl O4' 86.1(8) . . ?
O6' Cl O4 102.0(10) . . ?
O3 Cl O4 111.1(4) . . ?
O4' Cl O4 36.7(8) . . ?
O6' Cl O6 69.7(10) . . ?
O3 Cl O6 110.4(4) . . ?
O4' Cl O6 145.3(9) . . ?
O4 Cl O6 109.2(4) . . ?
O6' Cl O3' 112.5(9) . . ?
O3 Cl O3' 32.1(6) . . ?
O4' Cl O3' 110.9(8) . . ?
O4 Cl O3' 142.3(7) . . ?
O6 Cl O3' 97.2(8) . . ?
O6' Cl O5 43.7(11) . . ?
O3 Cl O5 110.1(4) . . ?
O4' Cl O5 93.0(8) . . ?
O4 Cl O5 107.8(4) . . ?
O6 Cl O5 108.2(4) . . ?
O3' Cl O5 88.1(7) . . ?
O6' Cl O5' 108.0(9) . . ?
O3 Cl O5' 92.5(10) . . ?
O4' Cl O5' 106.1(9) . . ?
O4 Cl O5' 78.4(9) . . ?
O6 Cl O5' 45.4(10) . . ?
O3' Cl O5' 104.1(8) . . ?
O5 Cl O5' 151.5(10) . . ?
O3' O3 Cl 76.5(10) . . ?
O4' O4 Cl 71.3(8) . . ?
O6' O5 Cl 64.7(8) . . ?
O5' O6 Cl 71.1(8) . . ?
O5' O6 O6' 116.1(13) . . ?
Cl O6 O6' 53.8(6) . . ?
O3 O3' Cl 71.4(9) . . ?
O4 O4' Cl 72.0(10) . . ?
O6 O5' Cl 63.5(8) . . ?
O5 O6' Cl 71.5(9) . . ?
O5 O6' O6 120.9(12) . . ?
Cl O6' O6 56.6(7) . . ?

loop_
_geom_bond_atom_site_label_1
_geom_bond_atom_site_label_2
_geom_bond_distance
_geom_bond_site_symmetry_2
_geom_bond_publ_flag
Cu N2 1.999(4) 3 ?
Cu N2 1.999(4) . ?
Cu N1 2.007(4) 3 ?
Cu N1 2.007(4) . ?
O1 C6 1.436(6) . ?
O1 C12 1.442(7) . ?
N1 C1 1.344(6) . ?
N1 C5 1.345(6) . ?
N2 C11 1.345(7) . ?
N2 C7 1.347(6) . ?
C1 C2 1.364(8) . ?
C2 C3 1.353(8) . ?
C3 C4 1.394(8) . ?
C4 C5 1.373(7) . ?
C5 C6 1.532(6) . ?
C6 O2 1.380(6) . ?
C6 C7 1.524(7) . ?
C7 C8 1.377(7) . ?
C8 C9 1.383(8) . ?
C9 C10 1.371(9) . ?
C10 C11 1.379(8) . ?
O7 C14 1.396(9) . ?
Cl O6' 1.394(12) . ?
Cl O3 1.425(6) . ?
Cl O4' 1.429(12) . ?
Cl O4 1.436(6) . ?
Cl O6 1.442(6) . ?
Cl O3' 1.461(11) . ?
Cl O5 1.462(5) . ?
Cl O5' 1.524(13) . ?
O3 O3' 0.80(2) . ?
O4 O4' 0.90(2) . ?
O5 O6' 1.07(2) . ?
O6 O5' 1.15(2) . ?
O6 O6' 1.62(2) . ?
